data_4300345
_journal_name_full 'Inorganic Chemistry'
_journal_paper_doi 10.1021/ic050093r
_journal_year 2006
_chemical_formula_sum 'C48 H80 Cl4 N4 Ni4 O8'
_chemical_formula_weight 1217.80
_space_group_IT_number 88
_symmetry_cell_setting tetragonal
_symmetry_space_group_name_Hall '-I 4ad'
_symmetry_space_group_name_H-M 'I 41/a :2'
_cell_angle_alpha 90.00
_cell_angle_beta 90.00
_cell_angle_gamma 90.00
_cell_formula_units_Z 4
_cell_length_a 12.8389(3)
_cell_length_b 12.8389(3)
_cell_length_c 35.047(2)
_cell_measurement_temperature 173(2)
_cell_volume 5777.1(4)
_diffrn_ambient_temperature 173(2)
_exptl_crystal_density_diffrn 1.400
_cod_depositor_comments
;
The following automatic conversions were performed:
'_symmetry_cell_setting' value 'Tetragonal' changed to 'tetragonal'
according to '/home/saulius/struct/CIF-dictionaries/cif_core.dic'
dictionary named 'cif_core.dic' version 2.4.1 from 2010-06-29.

Automatic conversion script
Id: cif_fix_enum 1527 2010-12-29 10:47:43Z saulius 
;
_cod_original_sg_symbol_H-M 'I 41/a'
_cod_database_code 4300345

loop_
_symmetry_equiv_pos_as_xyz
'x, y, z'
'-x+1/2, -y, z+1/2'
'-y+3/4, x+1/4, z+1/4'
'y+3/4, -x+3/4, z+3/4'
'x+1/2, y+1/2, z+1/2'
'-x+1, -y+1/2, z+1'
'-y+5/4, x+3/4, z+3/4'
'y+5/4, -x+5/4, z+5/4'
'-x, -y, -z'
'x-1/2, y, -z-1/2'
'y-3/4, -x-1/4, -z-1/4'
'-y-3/4, x-3/4, -z-3/4'
'-x+1/2, -y+1/2, -z+1/2'
'x, y+1/2, -z'
'y-1/4, -x+1/4, -z+1/4'
'-y-1/4, x-1/4, -z-1/4'

loop_
_atom_site_label
_atom_site_type_symbol
_atom_site_fract_x
_atom_site_fract_y
_atom_site_fract_z
_atom_site_U_iso_or_equiv
_atom_site_adp_type
_atom_site_occupancy
_atom_site_symmetry_multiplicity
_atom_site_calc_flag
_atom_site_refinement_flags
_atom_site_disorder_assembly
_atom_site_disorder_group
Ni1 Ni 0.079097(17) 0.344297(17) 0.094322(6) 0.01482(9) Uani 1 1 d . . .
Cl1 Cl 0.06335(4) 0.52619(3) 0.086684(14) 0.02172(12) Uani 1 1 d . . .
O1 O 0.08155(10) 0.18588(10) 0.09760(4) 0.0155(3) Uani 1 1 d . . .
O2 O 0.23843(11) 0.35808(12) 0.10534(4) 0.0224(3) Uani 1 1 d . . .
N1 N 0.11095(11) 0.30754(12) 0.03817(4) 0.0172(3) Uani 1 1 d . . .
C1 C 0.10468(15) 0.36845(16) 0.00710(6) 0.0210(4) Uani 1 1 d . . .
C2 C 0.13432(17) 0.33486(16) -0.02887(6) 0.0257(4) Uani 1 1 d . . .
C3 C 0.17332(17) 0.23485(17) -0.03274(6) 0.0264(4) Uani 1 1 d . . .
C4 C 0.17988(15) 0.17196(16) -0.00087(6) 0.0223(4) Uani 1 1 d . . .
C5 C 0.14742(14) 0.20970(14) 0.03426(5) 0.0175(4) Uani 1 1 d . . .
C6 C 0.15011(15) 0.14455(15) 0.07011(5) 0.0191(4) Uani 1 1 d . . .
C7 C 0.31741(15) 0.39546(18) 0.07996(6) 0.0243(4) Uani 1 1 d . . .
C8 C 0.41088(15) 0.43470(17) 0.10203(6) 0.0224(4) Uani 1 1 d . . .
C9 C 0.49856(16) 0.48136(19) 0.07740(6) 0.0313(5) Uani 1 1 d . . .
C10 C 0.4564(2) 0.5656(3) 0.05111(10) 0.0488(8) Uani 1 1 d . . .
C11 C 0.5515(2) 0.3953(3) 0.05449(8) 0.0484(7) Uani 1 1 d . . .
C12 C 0.5795(2) 0.5295(2) 0.10399(9) 0.0418(6) Uani 1 1 d . . .
H8B H 0.3830(17) 0.4861(17) 0.1198(6) 0.021(5) Uiso 1 1 d . . .
H6B H 0.2213(17) 0.1422(16) 0.0803(6) 0.014(5) Uiso 1 1 d . . .
H8A H 0.4392(15) 0.3756(15) 0.1180(6) 0.013(5) Uiso 1 1 d . . .
H1 H 0.0792(15) 0.4340(16) 0.0103(6) 0.012(5) Uiso 1 1 d . . .
H6A H 0.1299(16) 0.0724(17) 0.0636(6) 0.016(5) Uiso 1 1 d . . .
H7B H 0.2899(18) 0.4516(18) 0.0646(6) 0.028(6) Uiso 1 1 d . . .
H2 H 0.1266(17) 0.3782(17) -0.0491(6) 0.021(5) Uiso 1 1 d . . .
H7A H 0.3410(18) 0.3380(18) 0.0634(7) 0.028(6) Uiso 1 1 d . . .
H10C H 0.422(2) 0.614(2) 0.0652(8) 0.032(7) Uiso 1 1 d . . .
H4 H 0.2032(18) 0.1019(18) -0.0012(6) 0.029(6) Uiso 1 1 d . . .
H2O H 0.260(2) 0.312(2) 0.1168(7) 0.030(7) Uiso 1 1 d . . .
H12C H 0.5478(18) 0.5827(18) 0.1182(7) 0.023(6) Uiso 1 1 d . . .
H12B H 0.633(2) 0.559(2) 0.0904(8) 0.050(8) Uiso 1 1 d . . .
H3 H 0.1911(18) 0.2074(18) -0.0558(7) 0.028(6) Uiso 1 1 d . . .
H10B H 0.412(2) 0.538(2) 0.0322(9) 0.058(9) Uiso 1 1 d . . .
H11C H 0.582(2) 0.335(3) 0.0712(10) 0.069(11) Uiso 1 1 d . . .
H12A H 0.611(2) 0.481(2) 0.1209(8) 0.039(7) Uiso 1 1 d . . .
H11B H 0.506(3) 0.361(3) 0.0362(9) 0.068(10) Uiso 1 1 d . . .
H11A H 0.608(2) 0.426(2) 0.0397(8) 0.048(8) Uiso 1 1 d . . .
H10A H 0.512(3) 0.595(3) 0.0355(9) 0.078(11) Uiso 1 1 d . . .

loop_
_atom_site_aniso_label
_atom_site_aniso_U_11
_atom_site_aniso_U_22
_atom_site_aniso_U_33
_atom_site_aniso_U_23
_atom_site_aniso_U_13
_atom_site_aniso_U_12
Ni1 0.01325(13) 0.01227(13) 0.01894(14) 0.00026(8) 0.00106(9) -0.00050(8)
Cl1 0.0251(2) 0.0139(2) 0.0261(2) 0.00173(17) 0.00232(19) -0.00130(18)
O1 0.0133(6) 0.0140(6) 0.0192(7) -0.0006(5) 0.0019(5) 0.0035(5)
O2 0.0152(7) 0.0247(8) 0.0274(8) 0.0080(6) 0.0011(6) -0.0025(6)
N1 0.0140(7) 0.0168(8) 0.0208(8) 0.0005(6) 0.0000(6) -0.0026(6)
C1 0.0191(9) 0.0181(9) 0.0257(10) 0.0018(8) 0.0001(8) -0.0003(8)
C2 0.0311(11) 0.0252(11) 0.0207(10) 0.0044(8) -0.0017(8) -0.0032(9)
C3 0.0295(11) 0.0290(11) 0.0206(10) -0.0040(8) 0.0024(8) -0.0023(9)
C4 0.0204(10) 0.0204(10) 0.0261(10) -0.0025(8) 0.0021(8) -0.0002(8)
C5 0.0124(8) 0.0175(9) 0.0227(10) -0.0002(7) 0.0005(7) -0.0018(7)
C6 0.0182(9) 0.0173(9) 0.0218(10) -0.0001(7) 0.0031(8) 0.0032(7)
C7 0.0152(9) 0.0336(12) 0.0241(10) 0.0014(9) 0.0028(8) -0.0038(8)
C8 0.0169(9) 0.0281(11) 0.0221(10) 0.0030(8) 0.0002(8) -0.0038(8)
C9 0.0170(10) 0.0496(14) 0.0274(11) 0.0102(10) -0.0022(8) -0.0075(9)
C10 0.0306(14) 0.068(2) 0.0475(17) 0.0318(16) -0.0037(13) -0.0142(14)
C11 0.0234(13) 0.083(2) 0.0382(15) -0.0030(15) 0.0079(11) -0.0015(14)
C12 0.0281(13) 0.0545(17) 0.0429(15) 0.0126(14) -0.0056(11) -0.0192(12)

loop_
_geom_bond_atom_site_label_1
_geom_bond_atom_site_label_2
_geom_bond_distance
_geom_bond_site_symmetry_2
_geom_bond_publ_flag
Ni1 O1 2.0374(13) . ?
Ni1 O1 2.0510(13) 12_666 ?
Ni1 N1 2.0648(16) . ?
Ni1 O2 2.0893(14) . ?
Ni1 O1 2.1018(13) 6_454 ?
Ni1 Cl1 2.3593(5) . ?
O1 C6 1.409(2) . ?
O1 Ni1 2.0510(13) 15 ?
O1 Ni1 2.1018(13) 6_454 ?
O2 C7 1.432(2) . ?
N1 C1 1.343(3) . ?
N1 C5 1.348(2) . ?
C1 C2 1.386(3) . ?
C2 C3 1.385(3) . ?
C3 C4 1.381(3) . ?
C4 C5 1.387(3) . ?
C5 C6 1.510(3) . ?
C7 C8 1.514(3) . ?
C8 C9 1.540(3) . ?
C9 C10 1.521(3) . ?
C9 C12 1.527(3) . ?
C9 C11 1.526(4) . ?
